data_7052427
loop_
_publ_author_name
'Clarke, Lionel P.'
'Cole, Jacqueline M.'
'Davies, John E.'
'French, Alexandra'
'Koentjoro, Olivia F.'
'Raithby, Paul R.'
'Shields, Gregory P.'

_publ_section_title
;
 Molecular rearrangements of diynes coordinated to triosmium carbonyl
 clusters: reactions of [Os3(&#xFFFD;-H)2(CO)10] and [Os3(CO)10(MeCN)2]
 with 1,4-dipyridylbuta-1,3-diyne
;
_journal_issue 1
_journal_name_full 'New Journal of Chemistry'
_journal_page_first 145
_journal_paper_doi 10.1039/b412578a
_journal_volume 29
_journal_year 2005
_chemical_formula_moiety 'C34 H8 N2 O20 Os6, 2(C H2 Cl2)'
_chemical_formula_sum 'C36 H12 Cl4 N2 O20 Os6'
_chemical_formula_weight 2075.48
_chemical_name_systematic 'Compound 6 . 2 dichloromethane'
_space_group_IT_number 2
_symmetry_cell_setting triclinic
_symmetry_space_group_name_Hall '-P 1'
_symmetry_space_group_name_H-M 'P -1'
_atom_sites_solution_hydrogens geom
_atom_sites_solution_primary direct
_atom_sites_solution_secondary difmap
_audit_creation_method SHELXL
_cell_angle_alpha 104.69(3)
_cell_angle_beta 103.26(3)
_cell_angle_gamma 85.71(3)
_cell_formula_units_Z 1
_cell_length_a 11.258(2)
_cell_length_b 12.994(3)
_cell_length_c 8.381(2)
_cell_measurement_reflns_used 25
_cell_measurement_temperature 150(2)
_cell_measurement_theta_max 12.5
_cell_measurement_theta_min 10
_cell_volume 1154.2(5)
_computing_molecular_graphics 'SHELXTL-PLUS (Siemens, 1991)'
_computing_publication_material 'SHELXL-93 (Sheldrick, 1993)'
_computing_structure_refinement 'SHELXL-93 (Sheldrick, 1993)'
_computing_structure_solution 'SHELXTL-PLUS (Siemens, 1991)'
_diffrn_ambient_temperature 150(2)
_diffrn_measurement_device 'Rigaku AFC5R four-circle diffractometer'
_diffrn_measurement_method '\w/2\q scans'
_diffrn_radiation_monochromator graphite
_diffrn_radiation_source 'fine-focus rotating anode'
_diffrn_radiation_type MoK\a
_diffrn_radiation_wavelength 0.71073
_diffrn_reflns_av_R_equivalents 0.0514
_diffrn_reflns_av_sigmaI/netI 0.0833
_diffrn_reflns_limit_h_max 14
_diffrn_reflns_limit_h_min -12
_diffrn_reflns_limit_k_max 16
_diffrn_reflns_limit_k_min -16
_diffrn_reflns_limit_l_max 10
_diffrn_reflns_limit_l_min -10
_diffrn_reflns_number 7402
_diffrn_reflns_theta_max 27.49
_diffrn_reflns_theta_min 2.57
_diffrn_standards_decay_% -0.3
_diffrn_standards_interval_count 200
_diffrn_standards_number 3
_exptl_absorpt_coefficient_mu 16.759
_exptl_absorpt_correction_T_max 0.040
_exptl_absorpt_correction_T_min 0.026
_exptl_absorpt_correction_type psi-scan
_exptl_crystal_colour Orange
_exptl_crystal_density_diffrn 2.986
_exptl_crystal_description block
_exptl_crystal_F_000 926
_exptl_crystal_size_max 0.30
_exptl_crystal_size_mid 0.20
_exptl_crystal_size_min 0.20
_refine_diff_density_max 1.918
_refine_diff_density_min -2.198
_refine_diff_density_rms 0.358
_refine_ls_extinction_method none
_refine_ls_goodness_of_fit_all 1.037
_refine_ls_goodness_of_fit_obs 1.077
_refine_ls_hydrogen_treatment constr
_refine_ls_matrix_type full
_refine_ls_number_parameters 307
_refine_ls_number_reflns 5291
_refine_ls_number_restraints 0
_refine_ls_restrained_S_all 1.549
_refine_ls_restrained_S_obs 1.077
_refine_ls_R_factor_all 0.0782
_refine_ls_R_factor_obs 0.0379
_refine_ls_shift/esd_max 0.000
_refine_ls_shift/esd_mean 0.000
_refine_ls_structure_factor_coef Fsqd
_refine_ls_weighting_details 'w==1/[\s^2^(Fo^2^)+(0.0407P)^2^+0.0000P] where P==(Fo^2^+2Fc^2^)/3'
_refine_ls_weighting_scheme calc
_refine_ls_wR_factor_all 0.1484
_refine_ls_wR_factor_obs 0.0882
_reflns_number_observed 3942
_reflns_number_total 5297
_reflns_observed_criterion I>2\s(I)
_cod_data_source_file b412578a.txt
_cod_data_source_block pr9707
_cod_depositor_comments
;
The following automatic conversions were performed:
'_symmetry_cell_setting' value 'Triclinic' changed to 'triclinic'
according to '/home/saulius/struct/CIF-dictionaries/cif_core.dic'
dictionary named 'cif_core.dic' version 2.4.1 from 2010-06-29.

Automatic conversion script
Id: cif_fix_enum 1527 2010-12-29 10:47:43Z saulius 

The following automatic conversions were performed:

'_refine_ls_weighting_scheme' value 'calc
w==1/[\s^2^(Fo^2^)+(0.0407P)^2^+0.0000P] where P==(Fo^2^+2Fc^2^)/3'
was changed to 'calc'. New tag '_refine_ls_weighting_details' was
created. The value of the new tag was set to
'w==1/[\s^2^(Fo^2^)+(0.0407P)^2^+0.0000P] where P==(Fo^2^+2Fc^2^)/3'.

Automatic conversion script
Id: cif_fix_values 3143 2015-03-26 13:38:13Z robertas 
;
_cod_original_cell_volume 1154.2(4)
_cod_database_code 7052427

loop_
_symmetry_equiv_pos_as_xyz
'x, y, z'
'-x, -y, -z'

loop_
_atom_site_aniso_label
_atom_site_aniso_U_11
_atom_site_aniso_U_22
_atom_site_aniso_U_33
_atom_site_aniso_U_23
_atom_site_aniso_U_13
_atom_site_aniso_U_12
Os1 0.0139(2) 0.0112(2) 0.0192(2) 0.00334(15) 0.00455(15) 0.00232(14)
Os2 0.0161(2) 0.0133(2) 0.0139(2) 0.00392(14) 0.00460(14) 0.00087(15)
Os3 0.0167(2) 0.0152(2) 0.0150(2) 0.00658(15) 0.00695(15) 0.00430(15)
N1 0.014(4) 0.013(4) 0.023(5) 0.008(3) 0.003(3) 0.004(3)
C1 0.021(6) 0.030(6) 0.018(5) 0.015(5) 0.000(4) 0.004(5)
O1 0.049(6) 0.027(5) 0.026(5) 0.007(4) 0.008(4) -0.001(4)
O2 0.043(5) 0.027(5) 0.029(5) 0.018(4) 0.005(4) 0.006(4)
C2 0.018(5) 0.017(5) 0.023(5) -0.001(4) 0.007(4) 0.004(4)
O3 0.018(4) 0.033(5) 0.043(5) 0.011(4) 0.010(4) 0.005(4)
C3 0.031(6) 0.012(5) 0.020(5) -0.001(4) 0.006(5) -0.001(5)
O4 0.045(5) 0.024(4) 0.029(4) 0.017(4) 0.015(4) -0.002(4)
C4 0.007(5) 0.021(5) 0.030(6) 0.012(5) 0.003(4) 0.003(4)
O5 0.017(4) 0.046(6) 0.047(6) 0.021(5) -0.003(4) -0.007(4)
C5 0.038(7) 0.014(5) 0.025(6) 0.010(4) 0.019(5) -0.001(5)
C6 0.035(6) 0.022(6) 0.016(5) 0.002(4) 0.009(5) -0.011(5)
O6 0.055(6) 0.033(6) 0.037(5) -0.012(4) 0.018(5) 0.007(5)
C7 0.030(6) 0.017(6) 0.017(5) 0.004(4) 0.003(4) -0.005(5)
O7 0.056(6) 0.024(5) 0.035(5) 0.012(4) 0.007(4) -0.014(4)
O8 0.023(4) 0.042(5) 0.044(5) 0.012(4) 0.025(4) 0.004(4)
C8 0.027(6) 0.021(6) 0.024(6) 0.008(5) 0.009(5) 0.009(5)
C9 0.026(6) 0.029(7) 0.032(6) 0.018(5) 0.017(5) 0.008(5)
O9 0.046(6) 0.038(6) 0.050(6) 0.028(5) 0.016(5) 0.021(5)
O10 0.025(4) 0.039(5) 0.029(5) 0.000(4) 0.001(4) -0.003(4)
C10 0.031(6) 0.020(6) 0.015(5) 0.008(4) 0.010(4) 0.003(5)
C11 0.017(5) 0.017(6) 0.034(6) 0.005(5) -0.001(5) 0.000(4)
C12 0.024(6) 0.024(6) 0.021(6) 0.008(5) -0.006(4) -0.008(5)
C13 0.019(6) 0.044(8) 0.041(7) 0.024(6) 0.001(5) -0.005(5)
C14 0.024(6) 0.023(6) 0.032(6) 0.008(5) 0.011(5) -0.004(5)
C15 0.016(5) 0.018(5) 0.015(5) 0.007(4) 0.004(4) 0.009(4)
C16 0.014(5) 0.021(5) 0.012(5) 0.007(4) 0.012(4) 0.009(4)
C17 0.016(5) 0.019(5) 0.014(5) 0.002(4) 0.006(4) 0.003(4)
C18 0.029(7) 0.027(7) 0.047(8) -0.001(6) -0.002(6) -0.002(6)
Cl1 0.029(2) 0.033(2) 0.059(2) 0.008(2) -0.0020(15) -0.0021(14)
Cl2 0.043(2) 0.039(2) 0.113(4) 0.005(2) 0.042(2) 0.000(2)

loop_
_atom_site_label
_atom_site_type_symbol
_atom_site_fract_x
_atom_site_fract_y
_atom_site_fract_z
_atom_site_U_iso_or_equiv
_atom_site_thermal_displace_type
_atom_site_occupancy
_atom_site_calc_flag
_atom_site_refinement_flags
_atom_site_disorder_group
Os1 Os 0.28836(4) 0.17766(3) -0.15713(5) 0.01483(10) Uani 1 d . .
Os2 Os 0.28744(4) 0.36622(3) 0.09769(5) 0.01413(10) Uani 1 d . .
Os3 Os 0.21900(4) 0.37492(3) -0.23597(5) 0.01479(10) Uani 1 d . .
N1 N 0.0987(8) 0.1704(7) -0.1491(11) 0.017(2) Uani 1 d . .
C1 C 0.2694(10) 0.0909(10) -0.3823(14) 0.022(2) Uani 1 d . .
O1 O 0.2621(8) 0.0397(7) -0.5156(11) 0.034(2) Uani 1 d . .
O2 O 0.3567(8) -0.0067(7) 0.0141(11) 0.032(2) Uani 1 d . .
C2 C 0.3313(10) 0.0620(9) -0.0508(14) 0.020(2) Uani 1 d . .
O3 O 0.5536(7) 0.2138(7) -0.1495(11) 0.031(2) Uani 1 d . .
C3 C 0.4540(11) 0.2015(8) -0.1493(14) 0.022(2) Uani 1 d . .
O4 O 0.2359(8) 0.1880(7) 0.2514(10) 0.029(2) Uani 1 d . .
C4 C 0.2583(9) 0.2511(9) 0.1891(14) 0.018(2) Uani 1 d . .
O5 O 0.5604(7) 0.3673(8) 0.2681(12) 0.037(2) Uani 1 d . .
C5 C 0.4600(11) 0.3643(9) 0.2006(14) 0.023(2) Uani 1 d . .
C6 C 0.2457(11) 0.4767(9) 0.2726(13) 0.024(2) Uani 1 d . .
O6 O 0.2170(9) 0.5446(8) 0.3774(12) 0.045(3) Uani 1 d . .
C7 C 0.3219(10) 0.4849(9) -0.0156(13) 0.022(2) Uani 1 d . .
O7 O 0.3711(9) 0.5653(7) 0.0160(11) 0.037(2) Uani 1 d . .
O8 O 0.4304(7) 0.3764(7) -0.4114(11) 0.033(2) Uani 1 d . .
C8 C 0.3519(10) 0.3767(9) -0.3490(14) 0.023(2) Uani 1 d . .
C9 C 0.1366(10) 0.5007(10) -0.2904(15) 0.026(3) Uani 1 d . .
O9 O 0.0820(9) 0.5728(8) -0.3253(12) 0.042(2) Uani 1 d . .
O10 O 0.0581(7) 0.2278(7) -0.5358(11) 0.033(2) Uani 1 d . .
C10 C 0.1210(10) 0.2805(9) -0.4222(13) 0.020(2) Uani 1 d . .
C11 C 0.0431(10) 0.0785(9) -0.1818(15) 0.024(2) Uani 1 d . .
H11 H 0.0849(10) 0.0146(9) -0.2235(15) 0.029 Uiso 1 calc R .
C12 C -0.0724(10) 0.0722(9) -0.1578(14) 0.024(2) Uani 1 d . .
H12 H -0.1071(10) 0.0045(9) -0.1764(14) 0.028 Uiso 1 calc R .
C13 C -0.1394(11) 0.1646(11) -0.1061(16) 0.033(3) Uani 1 d . .
H13 H -0.2205(11) 0.1616(11) -0.0926(16) 0.040 Uiso 1 calc R .
C14 C -0.0834(10) 0.2597(9) -0.0758(15) 0.025(2) Uani 1 d . .
H14 H -0.1264(10) 0.3238(9) -0.0388(15) 0.030 Uiso 1 calc R .
C15 C 0.0366(9) 0.2655(8) -0.0978(13) 0.016(2) Uani 1 d . .
C16 C 0.1013(9) 0.3652(8) -0.0646(12) 0.014(2) Uani 1 d . .
C17 C 0.0274(9) 0.4597(8) -0.0195(13) 0.017(2) Uani 1 d . .
C18 C -0.3423(12) 0.2002(11) -0.4995(18) 0.038(3) Uani 1 d . .
H18A H -0.3123(12) 0.1736(11) -0.3964(18) 0.045 Uiso 1 calc R .
H18B H -0.3642(12) 0.2765(11) -0.4639(18) 0.045 Uiso 1 calc R .
Cl1 Cl -0.4722(3) 0.1304(3) -0.6212(5) 0.0430(8) Uani 1 d . .
Cl2 Cl -0.2246(4) 0.1863(3) -0.6126(7) 0.0631(13) Uani 1 d . .

loop_
_atom_type_symbol
_atom_type_description
_atom_type_scat_dispersion_real
_atom_type_scat_dispersion_imag
_atom_type_scat_source
C C 0.0033 0.0016 'International Tables Vol C Tables 4.2.6.8 and 6.1.1.4'
H H 0.0000 0.0000 'International Tables Vol C Tables 4.2.6.8 and 6.1.1.4'
N N 0.0061 0.0033 'International Tables Vol C Tables 4.2.6.8 and 6.1.1.4'
O O 0.0106 0.0060 'International Tables Vol C Tables 4.2.6.8 and 6.1.1.4'
Os Os -1.2165 7.6030 'International Tables Vol C Tables 4.2.6.8 and 6.1.1.4'
Cl Cl 0.1484 0.1585 'International Tables Vol C Tables 4.2.6.8 and 6.1.1.4'

loop_
_geom_angle_atom_site_label_1
_geom_angle_atom_site_label_2
_geom_angle_atom_site_label_3
_geom_angle
_geom_angle_site_symmetry_1
_geom_angle_site_symmetry_3
_geom_angle_publ_flag
C3 Os1 C1 90.9(5) . . ?
C3 Os1 C2 92.2(5) . . ?
C1 Os1 C2 95.0(5) . . ?
C3 Os1 N1 173.0(4) . . ?
C1 Os1 N1 94.6(4) . . ?
C2 Os1 N1 91.6(4) . . ?
C3 Os1 Os2 88.9(3) . . ?
C1 Os1 Os2 156.9(3) . . ?
C2 Os1 Os2 108.1(3) . . ?
N1 Os1 Os2 84.3(2) . . ?
C3 Os1 Os3 90.7(3) . . ?
C1 Os1 Os3 98.4(3) . . ?
C2 Os1 Os3 166.3(3) . . ?
N1 Os1 Os3 84.3(2) . . ?
Os2 Os1 Os3 58.56(2) . . ?
C6 Os2 C4 96.0(5) . . ?
C6 Os2 C5 95.3(5) . . ?
C4 Os2 C5 91.5(4) . . ?
C6 Os2 C7 87.6(4) . . ?
C4 Os2 C7 176.4(4) . . ?
C5 Os2 C7 88.3(4) . . ?
C6 Os2 C16 92.7(4) . . ?
C4 Os2 C16 94.6(4) . . ?
C5 Os2 C16 169.3(4) . . ?
C7 Os2 C16 85.0(4) . . ?
C6 Os2 Os3 121.6(4) . . ?
C4 Os2 Os3 126.2(3) . . ?
C5 Os2 Os3 118.4(3) . . ?
C7 Os2 Os3 51.0(3) . . ?
C16 Os2 Os3 51.1(2) . . ?
C6 Os2 Os1 163.8(3) . . ?
C4 Os2 Os1 72.9(3) . . ?
C5 Os2 Os1 96.8(3) . . ?
C7 Os2 Os1 103.5(3) . . ?
C16 Os2 Os1 76.8(2) . . ?
Os3 Os2 Os1 60.79(3) . . ?
C10 Os3 C9 94.1(5) . . ?
C10 Os3 C8 95.1(5) . . ?
C9 Os3 C8 95.9(4) . . ?
C10 Os3 C7 176.6(4) . . ?
C9 Os3 C7 84.9(5) . . ?
C8 Os3 C7 88.2(4) . . ?
C10 Os3 C16 92.9(4) . . ?
C9 Os3 C16 93.1(4) . . ?
C8 Os3 C16 167.5(4) . . ?
C7 Os3 C16 84.0(4) . . ?
C10 Os3 Os2 129.6(3) . . ?
C9 Os3 Os2 119.0(3) . . ?
C8 Os3 Os2 115.9(3) . . ?
C7 Os3 Os2 48.9(3) . . ?
C16 Os3 Os2 51.8(3) . . ?
C10 Os3 Os1 78.9(3) . . ?
C9 Os3 Os1 167.5(3) . . ?
C8 Os3 Os1 95.0(3) . . ?
C7 Os3 Os1 101.5(3) . . ?
C16 Os3 Os1 77.1(3) . . ?
Os2 Os3 Os1 60.65(3) . . ?
C11 N1 C15 119.7(9) . . ?
C11 N1 Os1 121.9(7) . . ?
C15 N1 Os1 118.3(7) . . ?
O1 C1 Os1 177.8(10) . . ?
O2 C2 Os1 179.4(9) . . ?
O3 C3 Os1 177.9(10) . . ?
O4 C4 Os2 174.7(10) . . ?
O5 C5 Os2 176.4(10) . . ?
O6 C6 Os2 178.2(11) . . ?
O7 C7 Os2 141.6(9) . . ?
O7 C7 Os3 138.3(9) . . ?
Os2 C7 Os3 80.1(4) . . ?
O8 C8 Os3 178.2(10) . . ?
O9 C9 Os3 176.5(11) . . ?
O10 C10 Os3 176.5(10) . . ?
N1 C11 C12 122.5(11) . . ?
C11 C12 C13 120.4(11) . . ?
C14 C13 C12 117.2(11) . . ?
C13 C14 C15 122.0(11) . . ?
N1 C15 C14 118.0(10) . . ?
N1 C15 C16 117.9(8) . . ?
C14 C15 C16 124.1(9) . . ?
C17 C16 C15 113.8(8) . . ?
C17 C16 Os3 114.7(7) . . ?
C15 C16 Os3 117.4(7) . . ?
C17 C16 Os2 115.2(7) . . ?
C15 C16 Os2 113.9(7) . . ?
Os3 C16 Os2 77.1(3) . . ?
C17 C17 C16 176.4(15) 2_565 . ?
Cl1 C18 Cl2 111.8(7) . . ?

loop_
_geom_bond_atom_site_label_1
_geom_bond_atom_site_label_2
_geom_bond_distance
_geom_bond_site_symmetry_2
_geom_bond_publ_flag
Os1 C3 1.896(12) . ?
Os1 C1 1.911(11) . ?
Os1 C2 1.912(11) . ?
Os1 N1 2.161(8) . ?
Os1 Os2 2.8137(12) . ?
Os1 Os3 2.8176(9) . ?
Os2 C6 1.892(11) . ?
Os2 C4 1.924(11) . ?
Os2 C5 1.937(13) . ?
Os2 C7 2.105(11) . ?
Os2 C16 2.220(10) . ?
Os2 Os3 2.7541(9) . ?
Os3 C10 1.897(11) . ?
Os3 C9 1.923(11) . ?
Os3 C8 1.951(11) . ?
Os3 C7 2.173(11) . ?
Os3 C16 2.197(9) . ?
N1 C11 1.328(14) . ?
N1 C15 1.392(12) . ?
C1 O1 1.134(13) . ?
O2 C2 1.145(13) . ?
O3 C3 1.145(13) . ?
O4 C4 1.147(13) . ?
O5 C5 1.141(14) . ?
C6 O6 1.161(13) . ?
C7 O7 1.160(13) . ?
O8 C8 1.124(13) . ?
C9 O9 1.145(14) . ?
O10 C10 1.144(13) . ?
C11 C12 1.37(2) . ?
C12 C13 1.40(2) . ?
C13 C14 1.37(2) . ?
C14 C15 1.414(14) . ?
C15 C16 1.467(14) . ?
C16 C17 1.448(13) . ?
C17 C17 1.19(2) 2_565 ?
C18 Cl1 1.745(13) . ?
C18 Cl2 1.772(14) . ?
